data_4331209
loop_
_publ_author_name
'Jian Zhang'
'Zuowei Xie'

_publ_section_title
;
 Reaction of 13-Vertex Carborane \m-1,2-(CH2)3-1,2-C2B11H11 with
 Nucleophiles: Scope and Mechanism
;
_journal_name_full 'Inorganic Chemistry'
_journal_page_first 12976
_journal_page_last 12987
_journal_paper_doi 10.1021/ic3020964
_journal_volume 51
_journal_year 2012
_chemical_formula_sum 'C9 H28 B11 N'
_chemical_formula_weight 269.23
_chemical_name_systematic
; 
 ? 
;
_space_group_IT_number 9
_symmetry_cell_setting monoclinic
_symmetry_space_group_name_Hall 'C -2yc'
_symmetry_space_group_name_H-M 'C 1 c 1'
_atom_sites_solution_hydrogens geom
_atom_sites_solution_primary direct
_atom_sites_solution_secondary difmap
_audit_creation_method SHELXL-97
_cell_angle_alpha 90.00
_cell_angle_beta 93.958(2)
_cell_angle_gamma 90.00
_cell_formula_units_Z 4
_cell_length_a 12.2118(12)
_cell_length_b 9.7445(10)
_cell_length_c 14.4119(15)
_cell_measurement_reflns_used 178
_cell_measurement_temperature 296(2)
_cell_measurement_theta_max 15
_cell_measurement_theta_min 15
_cell_volume 1710.9(3)
_computing_cell_refinement 'BRUKER KAPPA APEXII DUO DIFFRACTOMTER'
_computing_data_collection 'BRUKER KAPPA APEXII DUO DIFFRACTOMTER'
_computing_data_reduction 'BRUKER KAPPA APEXII DUO DIFFRACTOMTER'
_computing_molecular_graphics 'SIEMENS SHELXTL'
_computing_publication_material 'SIEMENS SHELXTL'
_computing_structure_refinement 'SHELXL-97 (Sheldrick, 2008)'
_computing_structure_solution 'SHELXS-97 (Sheldrick, 2008)'
_diffrn_ambient_temperature 296(2)
_diffrn_measured_fraction_theta_full 0.991
_diffrn_measured_fraction_theta_max 0.991
_diffrn_measurement_device_type 'BRUKER KAPPA APEXII DUO DIFFRACTOMTER'
_diffrn_measurement_method 'PHI & OMEGA SCAN'
_diffrn_radiation_monochromator graphite
_diffrn_radiation_source 'fine-focus sealed tube'
_diffrn_radiation_type MoK\a
_diffrn_radiation_wavelength 0.71073
_diffrn_reflns_av_R_equivalents 0.0168
_diffrn_reflns_av_sigmaI/netI 0.0185
_diffrn_reflns_limit_h_max 12
_diffrn_reflns_limit_h_min -16
_diffrn_reflns_limit_k_max 13
_diffrn_reflns_limit_k_min -12
_diffrn_reflns_limit_l_max 18
_diffrn_reflns_limit_l_min -19
_diffrn_reflns_number 11640
_diffrn_reflns_theta_full 28.41
_diffrn_reflns_theta_max 28.41
_diffrn_reflns_theta_min 2.68
_exptl_absorpt_coefficient_mu 0.050
_exptl_absorpt_correction_T_max 1.0000
_exptl_absorpt_correction_T_min 0.839613
_exptl_absorpt_correction_type multi-scan
_exptl_crystal_colour colourless
_exptl_crystal_density_diffrn 1.045
_exptl_crystal_description block
_exptl_crystal_F_000 576
_exptl_crystal_size_max 0.40
_exptl_crystal_size_mid 0.30
_exptl_crystal_size_min 0.20
_refine_diff_density_max 0.428
_refine_diff_density_min -0.161
_refine_diff_density_rms 0.054
_refine_ls_extinction_method none
_refine_ls_goodness_of_fit_ref 1.109
_refine_ls_hydrogen_treatment riding
_refine_ls_matrix_type full
_refine_ls_number_parameters 190
_refine_ls_number_reflns 3474
_refine_ls_number_restraints 2
_refine_ls_restrained_S_all 1.108
_refine_ls_R_factor_all 0.0718
_refine_ls_R_factor_gt 0.0652
_refine_ls_shift/su_max 0.000
_refine_ls_shift/su_mean 0.000
_refine_ls_structure_factor_coef Fsqd
_refine_ls_weighting_details 'calc w=1/[\s^2^(Fo^2^)+(0.1416P)^2^+0.3042P] where P=(Fo^2^+2Fc^2^)/3'
_refine_ls_weighting_scheme calc
_refine_ls_wR_factor_gt 0.1930
_refine_ls_wR_factor_ref 0.2031
_reflns_number_gt 3136
_reflns_number_total 3474
_reflns_threshold_expression >2sigma(I)
_cod_data_source_file ic3020964_si_002_03.cif
_cod_data_source_block 7a
_cod_database_code 4331209

loop_
_symmetry_equiv_pos_as_xyz
'x, y, z'
'x, -y, z+1/2'
'x+1/2, y+1/2, z'
'x+1/2, -y+1/2, z+1/2'

loop_
_atom_site_label
_atom_site_type_symbol
_atom_site_fract_x
_atom_site_fract_y
_atom_site_fract_z
_atom_site_U_iso_or_equiv
_atom_site_adp_type
_atom_site_occupancy
_atom_site_symmetry_multiplicity
_atom_site_calc_flag
_atom_site_refinement_flags
B2 B 0.16529(19) 0.2201(2) 0.58230(16) 0.0353(4) Uani 1 1 d .
B3 B 0.1237(2) 0.2252(3) 0.69721(18) 0.0449(5) Uani 1 1 d .
H3 H 0.0527 0.2861 0.7161 0.054 Uiso 1 1 calc R
B4 B 0.1528(3) 0.0630(3) 0.7479(2) 0.0508(6) Uani 1 1 d .
H4 H 0.1005 0.0179 0.7991 0.061 Uiso 1 1 calc R
B5 B 0.2141(3) -0.0407(3) 0.6655(2) 0.0548(7) Uani 1 1 d .
H5 H 0.2022 -0.1525 0.6633 0.066 Uiso 1 1 calc R
B6 B 0.2221(2) 0.0575(3) 0.56232(19) 0.0459(6) Uani 1 1 d .
H6 H 0.2155 0.0090 0.4932 0.055 Uiso 1 1 calc R
B7 B 0.2479(2) 0.3032(2) 0.67090(19) 0.0442(5) Uani 1 1 d .
H7 H 0.2589 0.4152 0.6724 0.053 Uiso 1 1 calc R
B8 B 0.2403(3) 0.2054(3) 0.7739(2) 0.0531(7) Uani 1 1 d .
H8 H 0.2465 0.2541 0.8429 0.064 Uiso 1 1 calc R
B9 B 0.2959(3) 0.0415(3) 0.7555(2) 0.0533(7) Uani 1 1 d .
H9 H 0.3378 -0.0170 0.8127 0.064 Uiso 1 1 calc R
B10 B 0.3407(3) 0.0376(3) 0.6404(2) 0.0538(7) Uani 1 1 d .
H10 H 0.4122 -0.0232 0.6224 0.065 Uiso 1 1 calc R
B11 B 0.3091(2) 0.1990(3) 0.58774(19) 0.0446(5) Uani 1 1 d .
H11 H 0.3596 0.2436 0.5351 0.053 Uiso 1 1 calc R
B12 B 0.3563(2) 0.1883(3) 0.7070(2) 0.0512(6) Uani 1 1 d .
H12 H 0.4381 0.2252 0.7322 0.061 Uiso 1 1 calc R
N1 N 0.15083(17) 0.37925(18) 0.43912(14) 0.0439(4) Uani 1 1 d .
H1 H 0.2098 0.4141 0.4734 0.053 Uiso 1 1 calc R
C1 C 0.11429(18) 0.0778(2) 0.63139(15) 0.0414(4) Uani 1 1 d .
C11 C 0.0024(2) 0.0280(3) 0.5937(2) 0.0622(7) Uani 1 1 d .
H11A H -0.0391 0.0000 0.6455 0.075 Uiso 1 1 calc R
H11B H 0.0121 -0.0523 0.5553 0.075 Uiso 1 1 calc R
C12 C -0.0648(3) 0.1354(4) 0.5358(3) 0.0779(10) Uani 1 1 d .
H12A H -0.1285 0.0903 0.5055 0.093 Uiso 1 1 calc R
H12B H -0.0912 0.2039 0.5777 0.093 Uiso 1 1 calc R
C13 C -0.0038(3) 0.2073(3) 0.4627(2) 0.0636(8) Uani 1 1 d .
H13A H -0.0548 0.2619 0.4235 0.076 Uiso 1 1 calc R
H13B H 0.0291 0.1397 0.4238 0.076 Uiso 1 1 calc R
C14 C 0.0857(2) 0.2999(2) 0.50760(18) 0.0469(5) Uani 1 1 d .
H14A H 0.0475 0.3691 0.5428 0.056 Uiso 1 1 calc R
C15 C 0.0923(3) 0.5014(4) 0.3956(3) 0.0793(10) Uani 1 1 d .
H15A H 0.0194 0.4743 0.3713 0.095 Uiso 1 1 calc R
H15B H 0.1320 0.5344 0.3440 0.095 Uiso 1 1 calc R
C16 C 0.0831(4) 0.6158(4) 0.4659(4) 0.111(2) Uani 1 1 d .
H16A H 0.0450 0.6923 0.4367 0.167 Uiso 1 1 calc R
H16B H 0.1552 0.6441 0.4889 0.167 Uiso 1 1 calc R
H16C H 0.0432 0.5835 0.5167 0.167 Uiso 1 1 calc R
C17 C 0.1987(3) 0.2902(3) 0.3641(2) 0.0621(7) Uani 1 1 d .
H17A H 0.2177 0.2007 0.3899 0.075 Uiso 1 1 calc R
H17B H 0.1439 0.2774 0.3129 0.075 Uiso 1 1 calc R
C18 C 0.2985(4) 0.3549(4) 0.3288(3) 0.0820(11) Uani 1 1 d .
H18A H 0.3261 0.2977 0.2814 0.123 Uiso 1 1 calc R
H18B H 0.3537 0.3651 0.3790 0.123 Uiso 1 1 calc R
H18C H 0.2798 0.4434 0.3031 0.123 Uiso 1 1 calc R

loop_
_atom_site_aniso_label
_atom_site_aniso_U_11
_atom_site_aniso_U_22
_atom_site_aniso_U_33
_atom_site_aniso_U_23
_atom_site_aniso_U_13
_atom_site_aniso_U_12
B2 0.0327(10) 0.0365(9) 0.0361(10) 0.0040(8) -0.0006(8) -0.0032(8)
B3 0.0421(13) 0.0513(12) 0.0415(12) -0.0069(10) 0.0058(10) 0.0053(10)
B4 0.0462(14) 0.0630(16) 0.0437(13) 0.0112(11) 0.0058(10) -0.0052(12)
B5 0.0634(17) 0.0376(12) 0.0631(17) 0.0096(11) 0.0017(14) -0.0011(11)
B6 0.0554(15) 0.0395(11) 0.0430(12) -0.0044(9) 0.0053(11) 0.0036(10)
B7 0.0417(12) 0.0396(11) 0.0498(13) -0.0015(9) -0.0074(10) -0.0049(9)
B8 0.0543(17) 0.0647(16) 0.0397(13) -0.0075(11) -0.0017(12) 0.0008(12)
B9 0.0519(15) 0.0572(15) 0.0498(15) 0.0161(11) -0.0023(12) 0.0040(12)
B10 0.0464(14) 0.0551(14) 0.0605(17) 0.0065(12) 0.0075(12) 0.0170(11)
B11 0.0350(12) 0.0549(13) 0.0441(12) 0.0087(10) 0.0045(9) -0.0018(10)
B12 0.0376(13) 0.0604(15) 0.0539(15) 0.0102(11) -0.0081(11) -0.0015(11)
N1 0.0481(11) 0.0404(8) 0.0421(9) 0.0050(7) -0.0043(8) -0.0034(7)
C1 0.0404(11) 0.0417(10) 0.0420(10) 0.0050(8) 0.0015(8) -0.0096(8)
C11 0.0503(14) 0.0642(15) 0.0705(17) 0.0129(13) -0.0075(12) -0.0258(12)
C12 0.0452(16) 0.098(2) 0.088(2) 0.0213(19) -0.0156(15) -0.0262(15)
C13 0.0548(16) 0.0747(17) 0.0576(15) 0.0116(12) -0.0225(12) -0.0198(13)
C14 0.0414(11) 0.0500(11) 0.0486(12) 0.0048(9) -0.0024(9) -0.0004(9)
C15 0.070(2) 0.0696(18) 0.096(3) 0.0340(18) -0.0087(18) 0.0074(15)
C16 0.121(4) 0.0613(19) 0.163(5) 0.039(2) 0.092(4) 0.037(2)
C17 0.085(2) 0.0565(14) 0.0458(13) -0.0027(10) 0.0127(13) -0.0046(13)
C18 0.117(3) 0.0701(18) 0.0633(18) 0.0098(14) 0.038(2) 0.0036(19)

loop_
_atom_type_symbol
_atom_type_description
_atom_type_scat_dispersion_real
_atom_type_scat_dispersion_imag
_atom_type_scat_source
C C 0.0033 0.0016 'International Tables Vol C Tables 4.2.6.8 and 6.1.1.4'
H H 0.0000 0.0000 'International Tables Vol C Tables 4.2.6.8 and 6.1.1.4'
B B 0.0013 0.0007 'International Tables Vol C Tables 4.2.6.8 and 6.1.1.4'
N N 0.0061 0.0033 'International Tables Vol C Tables 4.2.6.8 and 6.1.1.4'

loop_
_geom_angle_atom_site_label_1
_geom_angle_atom_site_label_2
_geom_angle_atom_site_label_3
_geom_angle
C14 B2 C1 117.03(17)
C14 B2 B6 123.70(19)
C1 B2 B6 59.49(14)
C14 B2 B11 129.99(18)
C1 B2 B11 106.22(16)
B6 B2 B11 60.01(15)
C14 B2 B3 114.59(18)
C1 B2 B3 59.60(14)
B6 B2 B3 108.70(16)
B11 B2 B3 108.15(17)
C14 B2 B7 123.58(17)
C1 B2 B7 106.31(16)
B6 B2 B7 108.53(17)
B11 B2 B7 60.29(15)
B3 B2 B7 59.78(15)
C1 B3 B8 106.00(18)
C1 B3 B7 105.48(17)
B8 B3 B7 60.55(16)
C1 B3 B2 58.15(12)
B8 B3 B2 108.31(18)
B7 B3 B2 60.16(14)
C1 B3 B4 58.98(15)
B8 B3 B4 60.60(17)
B7 B3 B4 108.85(19)
B2 B3 B4 107.44(17)
C1 B4 B9 106.0(2)
C1 B4 B5 59.39(16)
B9 B4 B5 60.43(18)
C1 B4 B3 59.19(14)
B9 B4 B3 107.7(2)
B5 B4 B3 108.48(19)
C1 B4 B8 105.14(18)
B9 B4 B8 59.87(18)
B5 B4 B8 108.2(2)
B3 B4 B8 59.29(16)
C1 B5 B4 58.95(16)
C1 B5 B9 104.95(19)
B4 B5 B9 59.56(18)
C1 B5 B6 58.67(14)
B4 B5 B6 107.77(18)
B9 B5 B6 107.96(19)
C1 B5 B10 105.17(17)
B4 B5 B10 107.8(2)
B9 B5 B10 60.19(18)
B6 B5 B10 60.07(17)
C1 B6 B2 58.33(13)
C1 B6 B11 105.36(17)
B2 B6 B11 60.07(14)
C1 B6 B5 59.17(16)
B2 B6 B5 107.60(18)
B11 B6 B5 108.3(2)
C1 B6 B10 105.62(18)
B2 B6 B10 107.90(19)
B11 B6 B10 60.18(17)
B5 B6 B10 60.15(17)
B3 B7 B2 60.06(13)
B3 B7 B8 59.46(16)
B2 B7 B8 107.37(17)
B3 B7 B11 107.94(16)
B2 B7 B11 59.75(15)
B8 B7 B11 107.89(18)
B3 B7 B12 107.42(18)
B2 B7 B12 107.37(18)
B8 B7 B12 59.91(16)
B11 B7 B12 59.97(16)
B3 B8 B9 108.1(2)
B3 B8 B7 59.99(16)
B9 B8 B7 108.6(2)
B3 B8 B12 108.21(19)
B9 B8 B12 60.22(18)
B7 B8 B12 60.38(16)
B3 B8 B4 60.11(16)
B9 B8 B4 59.53(18)
B7 B8 B4 108.01(19)
B12 B8 B4 107.7(2)
B4 B9 B8 60.60(19)
B4 B9 B5 60.01(18)
B8 B9 B5 108.4(2)
B4 B9 B12 108.5(2)
B8 B9 B12 60.24(17)
B5 B9 B12 107.74(19)
B4 B9 B10 108.2(2)
B8 B9 B10 107.79(19)
B5 B9 B10 60.22(19)
B12 B9 B10 59.23(17)
B12 B10 B11 60.38(16)
B12 B10 B6 107.83(18)
B11 B10 B6 59.40(15)
B12 B10 B9 60.15(18)
B11 B10 B9 107.84(19)
B6 B10 B9 107.25(19)
B12 B10 B5 108.0(2)
B11 B10 B5 107.41(19)
B6 B10 B5 59.78(17)
B9 B10 B5 59.59(18)
B6 B11 B2 59.91(14)
B6 B11 B7 108.18(17)
B2 B11 B7 59.95(14)
B6 B11 B10 60.42(17)
B2 B11 B10 107.96(18)
B7 B11 B10 107.89(18)
B6 B11 B12 107.75(18)
B2 B11 B12 107.76(18)
B7 B11 B12 60.27(16)
B10 B11 B12 59.25(17)
B10 B12 B9 60.62(17)
B10 B12 B8 108.4(2)
B9 B12 B8 59.54(18)
B10 B12 B11 60.37(17)
B9 B12 B11 108.2(2)
B8 B12 B11 107.56(19)
B10 B12 B7 108.37(19)
B9 B12 B7 107.5(2)
B8 B12 B7 59.71(17)
B11 B12 B7 59.76(15)
C15 N1 C14 114.7(2)
C15 N1 C17 110.3(2)
C14 N1 C17 114.33(18)
C11 C1 B2 117.43(19)
C11 C1 B6 117.7(2)
B2 C1 B6 62.18(14)
C11 C1 B4 120.2(2)
B2 C1 B4 113.12(18)
B6 C1 B4 112.83(19)
C11 C1 B3 119.3(2)
B2 C1 B3 62.25(14)
B6 C1 B3 113.02(17)
B4 C1 B3 61.82(16)
C11 C1 B5 119.3(2)
B2 C1 B5 113.18(18)
B6 C1 B5 62.16(16)
B4 C1 B5 61.66(17)
B3 C1 B5 112.48(18)
C1 C11 C12 114.2(2)
C13 C12 C11 115.1(3)
C12 C13 C14 110.7(2)
N1 C14 C13 114.6(2)
N1 C14 B2 111.25(19)
C13 C14 B2 112.4(2)
N1 C15 C16 111.0(3)
C18 C17 N1 111.2(2)

loop_
_geom_bond_atom_site_label_1
_geom_bond_atom_site_label_2
_geom_bond_distance
B2 C14 1.601(3)
B2 C1 1.695(3)
B2 B6 1.762(3)
B2 B11 1.764(4)
B2 B3 1.766(3)
B2 B7 1.768(3)
B3 C1 1.721(3)
B3 B8 1.752(4)
B3 B7 1.761(4)
B3 B4 1.767(4)
B4 C1 1.718(4)
B4 B9 1.756(5)
B4 B5 1.764(4)
B4 B8 1.775(4)
B5 C1 1.725(4)
B5 B9 1.772(4)
B5 B6 1.777(4)
B5 B10 1.783(5)
B6 C1 1.716(3)
B6 B11 1.763(4)
B6 B10 1.782(4)
B7 B8 1.771(4)
B7 B11 1.774(4)
B7 B12 1.783(4)
B8 B9 1.762(4)
B8 B12 1.775(4)
B9 B12 1.774(4)
B9 B10 1.783(4)
B10 B12 1.758(4)
B10 B11 1.778(4)
B11 B12 1.778(4)
N1 C15 1.504(3)
N1 C14 1.521(3)
N1 C17 1.533(3)
C1 C11 1.515(3)
C11 C12 1.540(4)
C12 C13 1.504(5)
C13 C14 1.526(3)
C15 C16 1.516(7)
C17 C18 1.492(5)
